data_1548887
loop_
_publ_author_name
'Chantarojsiri, Teera'
'Ziller, Joseph W.'
'Yang, Jenny Y.'

_publ_section_title
;
 Incorporation of redox-inactive cations promotes iron catalyzed aerobic
 C-H oxidation at mild potentials.
;
_journal_issue 9
_journal_name_full 'Chemical science'
_journal_page_first 2567
_journal_page_last 2574
_journal_paper_doi 10.1039/c7sc04486k
_journal_volume 9
_journal_year 2018
_chemical_formula_sum 'C26 H27 Ba F6 Fe N3 O12.5 S2'
_chemical_formula_weight 952.81
_space_group_crystal_system orthorhombic
_space_group_IT_number 57
_space_group_name_Hall '-P 2c 2b'
_space_group_name_H-M_alt 'P b c m'
_symmetry_space_group_name_Hall '-P 2c 2b'
_symmetry_space_group_name_H-M 'P b c m'
_atom_sites_solution_hydrogens geom
_atom_sites_solution_primary dual
_atom_sites_solution_secondary difmap
_audit_creation_method SHELXL-2014/7
_audit_update_record
;
2017-10-16 deposited with the CCDC.
2018-01-29 downloaded from the CCDC.
;
_cell_angle_alpha 90
_cell_angle_beta 90
_cell_angle_gamma 90
_cell_formula_units_Z 8
_cell_length_a 9.5075(4)
_cell_length_b 27.3543(12)
_cell_length_c 28.8412(12)
_cell_measurement_reflns_used 9791
_cell_measurement_temperature 88(2)
_cell_measurement_theta_max 27.44
_cell_measurement_theta_min 2.27
_cell_volume 7500.8(6)
_computing_cell_refinement 'Bruker SAINT 8.34a, 2013'
_computing_data_collection 'Bruker APEX2 2014.11-0, 2014'
_computing_data_reduction 'Bruker SAINT 8.34a, 2013'
_computing_molecular_graphics 'Bruker SHELXTL'
_computing_publication_material 'Bruker SHELXTL'
_computing_structure_refinement 'SHELXL-2014/7 (Sheldrick, 2014)'
_computing_structure_solution 'Bruker SHELXTL 2014/4'
_diffrn_ambient_temperature 88(2)
_diffrn_measured_fraction_theta_full 0.999
_diffrn_measured_fraction_theta_max 0.961
_diffrn_measurement_device_type 'Bruker SMART APEX II CCD'
_diffrn_measurement_method '\f and \w scans'
_diffrn_radiation_type MoK\a
_diffrn_radiation_wavelength 0.71073
_diffrn_reflns_av_R_equivalents 0.0457
_diffrn_reflns_av_unetI/netI 0.0271
_diffrn_reflns_Laue_measured_fraction_full 0.999
_diffrn_reflns_Laue_measured_fraction_max 0.961
_diffrn_reflns_limit_h_max 12
_diffrn_reflns_limit_h_min -12
_diffrn_reflns_limit_k_max 35
_diffrn_reflns_limit_k_min -36
_diffrn_reflns_limit_l_max 39
_diffrn_reflns_limit_l_min -37
_diffrn_reflns_number 89405
_diffrn_reflns_point_group_measured_fraction_full 0.999
_diffrn_reflns_point_group_measured_fraction_max 0.961
_diffrn_reflns_theta_full 25.500
_diffrn_reflns_theta_max 29.033
_diffrn_reflns_theta_min 1.489
_diffrn_source 'fine-focus sealed tube'
_exptl_absorpt_coefficient_mu 1.631
_exptl_absorpt_correction_T_max 0.6566
_exptl_absorpt_correction_T_min 0.4943
_exptl_absorpt_correction_type numerical
_exptl_absorpt_process_details 'Bruker SADABS 2014/5'
_exptl_crystal_colour orange
_exptl_crystal_density_diffrn 1.687
_exptl_crystal_density_meas ?
_exptl_crystal_density_method not_measured
_exptl_crystal_description prism
_exptl_crystal_F_000 3776
_exptl_crystal_size_max 0.284
_exptl_crystal_size_mid 0.190
_exptl_crystal_size_min 0.098
_refine_diff_density_max 3.301
_refine_diff_density_min -2.011
_refine_diff_density_rms 0.174
_refine_ls_extinction_method none
_refine_ls_goodness_of_fit_ref 1.025
_refine_ls_hydrogen_treatment constr
_refine_ls_matrix_type full
_refine_ls_number_parameters 439
_refine_ls_number_reflns 9791
_refine_ls_number_restraints 11
_refine_ls_restrained_S_all 1.029
_refine_ls_R_factor_all 0.0849
_refine_ls_R_factor_gt 0.0680
_refine_ls_shift/su_max 0.002
_refine_ls_shift/su_mean 0.000
_refine_ls_structure_factor_coef Fsqd
_refine_ls_weighting_details 'w=1/[\s^2^(Fo^2^)+(0.0973P)^2^+56.8214P] where P=(Fo^2^+2Fc^2^)/3'
_refine_ls_weighting_scheme calc
_refine_ls_wR_factor_gt 0.1813
_refine_ls_wR_factor_ref 0.1950
_reflns_Friedel_coverage 0.000
_reflns_number_gt 7734
_reflns_number_total 9791
_reflns_threshold_expression 'I > 2\s(I)'
_cod_data_source_file c7sc04486k2.cif
_cod_data_source_block jyy127
_cod_depositor_comments
;
The following automatic conversions were performed:

'_exptl_crystal_density_meas' value 'not_measured' was changed to '?'
- the value is perceived as not measured.

Automatic conversion script
Id: cif_fix_values 4973 2017-02-22 13:04:09Z antanas 

 Adding full bibliography for 1548883--1548887.cif.
;
_cod_original_formula_sum 'C26 H27 Ba F6 Fe N3 O12.50 S2'
_cod_database_code 1548887
_shelx_shelxl_version_number 2014/7
_shelx_space_group_comment
; 
The symmetry employed for this shelxl refinement is uniquely defined 
by the following loop, which should always be used as a source of 
symmetry information in preference to the above space-group names. 
They are only intended as comments. 
;
_shelx_estimated_absorpt_t_min 0.654
_shelx_estimated_absorpt_t_max 0.856
_exptl_absorpt_special_details
; 
Reflections not merged 
93591 Corrected reflections written to file jyy127s.hkl 
Estimated minimum and maximum transmission:  0.4943  0.6566 
The ratio (0.7528) of these values is more reliable than their absolute values 
Additional spherical absorption correction applied with mu*r =  0.2000 
Lambda/2 correction factor = 0.00150 
;

loop_
_space_group_symop_operation_xyz
'x, y, z'
'-x, -y, z+1/2'
'-x, y+1/2, -z+1/2'
'x, -y+1/2, -z'
'-x, -y, -z'
'x, y, -z-1/2'
'x, -y-1/2, z-1/2'
'-x, y-1/2, z'

loop_
_atom_site_label
_atom_site_type_symbol
_atom_site_fract_x
_atom_site_fract_y
_atom_site_fract_z
_atom_site_U_iso_or_equiv
_atom_site_adp_type
_atom_site_occupancy
_atom_site_site_symmetry_order
_atom_site_calc_flag
_atom_site_refinement_flags_posn
_atom_site_refinement_flags_adp
_atom_site_refinement_flags_occupancy
Ba1 Ba 0.67311(3) 0.41891(2) 0.55726(2) 0.02578(12) Uani 1 1 d . . .
Fe1 Fe 0.64597(10) 0.30856(3) 0.47886(4) 0.0372(2) Uani 1 1 d . . .
S1 S 0.56136(15) 0.48408(5) 0.43690(4) 0.0269(3) Uani 1 1 d . . .
F1 F 0.5754(6) 0.40813(14) 0.38266(15) 0.0587(12) Uani 1 1 d . . .
F2 F 0.7527(5) 0.45597(17) 0.37740(15) 0.0561(11) Uani 1 1 d . . .
F3 F 0.5564(5) 0.47650(15) 0.34636(12) 0.0514(11) Uani 1 1 d . . .
O1 O 0.5333(4) 0.34067(15) 0.5260(2) 0.0465(12) Uani 1 1 d . . .
O2 O 0.7841(4) 0.35875(13) 0.48934(14) 0.0275(8) Uani 1 1 d . . .
O3 O 0.9579(4) 0.41922(15) 0.52857(17) 0.0379(10) Uani 1 1 d . . .
O4 O 0.8719(6) 0.47333(19) 0.60385(18) 0.0514(13) Uani 1 1 d . . .
O5 O 0.6345(7) 0.4333(2) 0.65165(17) 0.0676(18) Uani 1 1 d . . .
O6 O 0.4608(6) 0.36342(18) 0.6086(2) 0.068(2) Uani 1 1 d . . .
O7 O 0.6918(8) 0.2500 0.5000 0.0491(18) Uani 1 2 d S T P
O8 O 0.6385(6) 0.45697(19) 0.47090(15) 0.0509(13) Uani 1 1 d . . .
O9 O 0.6040(4) 0.53462(14) 0.43159(15) 0.0330(9) Uani 1 1 d . . .
O10 O 0.4104(5) 0.47857(15) 0.43795(15) 0.0358(9) Uani 1 1 d . . .
N1 N 0.4558(8) 0.3005(3) 0.4415(3) 0.073(3) Uani 1 1 d . . .
N2 N 0.7180(9) 0.3065(2) 0.4099(2) 0.0585(19) Uani 1 1 d . . .
N3 N 0.8067(8) 0.3440(3) 0.6163(3) 0.074(2) Uani 1 1 d . . .
C1 C 0.3984(4) 0.33180(16) 0.5357(2) 0.061(3) Uani 1 1 d G . .
C2 C 0.3561(5) 0.34387(18) 0.5804(2) 0.073(3) Uani 1 1 d G . .
C3 C 0.2170(6) 0.3370(2) 0.5938(2) 0.106(5) Uani 1 1 d G . .
H3A H 0.1882 0.3452 0.6243 0.127 Uiso 1 1 calc R U .
C4 C 0.1203(4) 0.3180(2) 0.5624(3) 0.101(5) Uani 1 1 d G . .
H4A H 0.0252 0.3133 0.5716 0.122 Uiso 1 1 calc R U .
C5 C 0.1625(4) 0.30591(19) 0.5177(3) 0.100(5) Uani 1 1 d G . .
H5A H 0.0964 0.2929 0.4963 0.120 Uiso 1 1 calc R U .
C6 C 0.3016(5) 0.31282(17) 0.5044(2) 0.092(5) Uani 1 1 d G . .
C7 C 0.3370(10) 0.2998(3) 0.4552(4) 0.070(3) Uani 1 1 d . . .
H7A H 0.2637 0.2909 0.4345 0.084 Uiso 1 1 calc R U .
C8 C 0.4705(14) 0.2919(4) 0.3918(4) 0.098(4) Uani 1 1 d . . .
H8A H 0.4029 0.2666 0.3815 0.118 Uiso 1 1 calc R U .
H8B H 0.4512 0.3224 0.3745 0.118 Uiso 1 1 calc R U .
C9 C 0.6107(16) 0.2761(4) 0.3835(4) 0.121(6) Uani 1 1 d . . .
H9A H 0.6308 0.2783 0.3499 0.145 Uiso 1 1 calc R U .
H9B H 0.6199 0.2414 0.3928 0.145 Uiso 1 1 calc R U .
C10 C 0.8301(10) 0.3252(3) 0.3937(3) 0.056(2) Uani 1 1 d . . .
H10A H 0.8520 0.3190 0.3621 0.067 Uiso 1 1 calc R U .
C11 C 0.9237(9) 0.3542(3) 0.4192(2) 0.0480(17) Uani 1 1 d . . .
C12 C 1.0531(12) 0.3699(4) 0.3969(3) 0.078(3) Uani 1 1 d . . .
H12A H 1.0738 0.3590 0.3664 0.094 Uiso 1 1 calc R U .
C13 C 1.1460(11) 0.4004(4) 0.4192(4) 0.082(4) Uani 1 1 d . . .
H13A H 1.2317 0.4095 0.4046 0.098 Uiso 1 1 calc R U .
C14 C 1.1143(8) 0.4174(3) 0.4621(4) 0.064(3) Uani 1 1 d . . .
H14A H 1.1774 0.4394 0.4768 0.077 Uiso 1 1 calc R U .
C15 C 0.9935(6) 0.4037(2) 0.4850(3) 0.0394(15) Uani 1 1 d . . .
C16 C 0.8968(6) 0.3713(2) 0.4642(2) 0.0332(12) Uani 1 1 d . . .
C17 C 1.0582(7) 0.4480(3) 0.5551(3) 0.057(2) Uani 1 1 d . . .
H17A H 1.0665 0.4811 0.5415 0.068 Uiso 1 1 calc R U .
H17B H 1.1519 0.4323 0.5541 0.068 Uiso 1 1 calc R U .
C18 C 1.0083(8) 0.4516(3) 0.6042(3) 0.059(2) Uani 1 1 d . . .
H18A H 1.0038 0.4186 0.6183 0.071 Uiso 1 1 calc R U .
H18B H 1.0740 0.4718 0.6226 0.071 Uiso 1 1 calc R U .
C19 C 0.8234(11) 0.4900(4) 0.6490(3) 0.074(3) Uani 1 1 d . . .
H19A H 0.7568 0.5174 0.6446 0.089 Uiso 1 1 calc R U .
H19B H 0.9049 0.5026 0.6668 0.089 Uiso 1 1 calc R U .
C20 C 0.7524(13) 0.4506(4) 0.6769(3) 0.080(3) Uani 1 1 d . . .
H20A H 0.8189 0.4234 0.6827 0.096 Uiso 1 1 calc R U .
H20B H 0.7216 0.4638 0.7072 0.096 Uiso 1 1 calc R U .
C21 C 0.5395(14) 0.3981(4) 0.6763(3) 0.087(4) Uani 1 1 d . . .
H21A H 0.5939 0.3683 0.6840 0.104 Uiso 1 1 calc R U .
H21B H 0.5091 0.4131 0.7059 0.104 Uiso 1 1 calc R U .
C22 C 0.4179(10) 0.3842(4) 0.6508(3) 0.072(3) Uani 1 1 d . . .
H22A H 0.3621 0.3602 0.6687 0.086 Uiso 1 1 calc R U .
H22B H 0.3582 0.4132 0.6448 0.086 Uiso 1 1 calc R U .
C23 C 0.8512(13) 0.3212(4) 0.6468(4) 0.086(3) Uani 1 1 d . . .
C24 C 0.904(2) 0.2911(5) 0.6807(6) 0.166(9) Uani 1 1 d . . .
H24A H 0.8263 0.2754 0.6974 0.250 Uiso 1 1 calc R U .
H24B H 0.9603 0.3104 0.7026 0.250 Uiso 1 1 calc R U .
H24C H 0.9636 0.2659 0.6665 0.250 Uiso 1 1 calc R U .
C25 C 0.6137(7) 0.4549(2) 0.3825(2) 0.0356(13) Uani 1 1 d . . .
S2 S 1.1317(3) 0.39234(11) 0.7500 0.0527(6) Uani 1 2 d DS T P
O11 O 1.2759(10) 0.3738(4) 0.7500 0.073(3) Uani 1 2 d DS T P
O12 O 1.0606(9) 0.3824(3) 0.7072(3) 0.108(3) Uani 1 1 d D . .
C26 C 1.1555(13) 0.4580(4) 0.7500 0.054(3) Uani 1 2 d DS T P
F4 F 1.2208(8) 0.4728(2) 0.7873(2) 0.096(2) Uani 1 1 d D . .
F5 F 1.0283(10) 0.4799(3) 0.7500 0.081(2) Uani 1 2 d DS T P
S3 S 0.9469(14) 0.3248(4) 0.2500 0.208(3) Uiso 1 2 d DS . P
O13 O 0.784(2) 0.3198(9) 0.2500 0.208(3) Uiso 1 2 d DS . P
O14 O 1.0366(17) 0.3164(6) 0.2908(5) 0.208(3) Uiso 1 1 d D . .
C27 C 0.946(3) 0.3922(8) 0.2500 0.208(3) Uiso 1 2 d DS . P
F6 F 0.8748(15) 0.4055(5) 0.2873(5) 0.208(3) Uiso 1 1 d D . .
F7 F 1.073(2) 0.4127(7) 0.2500 0.208(3) Uiso 1 2 d DS . P

loop_
_atom_site_aniso_label
_atom_site_aniso_U_11
_atom_site_aniso_U_22
_atom_site_aniso_U_33
_atom_site_aniso_U_23
_atom_site_aniso_U_13
_atom_site_aniso_U_12
Ba1 0.02367(17) 0.02616(18) 0.02751(18) 0.00530(11) 0.00163(11) 0.00648(11)
Fe1 0.0356(4) 0.0177(4) 0.0582(6) 0.0038(4) -0.0077(4) -0.0023(3)
S1 0.0327(7) 0.0238(6) 0.0242(6) -0.0003(5) -0.0011(5) 0.0078(5)
F1 0.099(4) 0.0252(18) 0.052(2) -0.0115(17) 0.010(2) -0.001(2)
F2 0.052(2) 0.064(3) 0.052(2) -0.003(2) 0.017(2) 0.026(2)
F3 0.076(3) 0.054(2) 0.0248(17) -0.0005(16) -0.0020(18) 0.022(2)
O1 0.023(2) 0.027(2) 0.089(4) 0.006(2) 0.014(2) -0.0035(16)
O2 0.0238(17) 0.0226(17) 0.036(2) 0.0047(15) 0.0050(15) -0.0005(14)
O3 0.0198(18) 0.037(2) 0.057(3) -0.0055(19) -0.0022(18) -0.0048(16)
O4 0.054(3) 0.051(3) 0.049(3) -0.011(2) -0.029(2) 0.017(2)
O5 0.097(5) 0.081(4) 0.025(2) 0.014(2) 0.006(3) 0.047(4)
O6 0.076(4) 0.036(3) 0.094(4) 0.025(3) 0.061(4) 0.029(3)
O7 0.059(4) 0.015(3) 0.074(5) 0.007(3) 0.000 0.000
O8 0.072(3) 0.054(3) 0.027(2) 0.001(2) -0.007(2) 0.036(3)
O9 0.028(2) 0.0258(19) 0.045(2) -0.0063(17) -0.0038(17) 0.0021(16)
O10 0.035(2) 0.032(2) 0.040(2) -0.0016(17) 0.0074(18) -0.0019(18)
N1 0.051(4) 0.042(4) 0.128(8) 0.015(4) -0.033(4) -0.015(3)
N2 0.084(5) 0.038(3) 0.054(4) -0.012(3) -0.031(4) 0.027(3)
N3 0.073(5) 0.065(5) 0.084(5) 0.034(4) 0.020(4) 0.037(4)
C1 0.026(3) 0.018(3) 0.139(8) 0.017(4) 0.025(4) 0.007(2)
C2 0.037(4) 0.023(3) 0.157(10) 0.020(5) 0.031(5) 0.003(3)
C3 0.067(6) 0.041(4) 0.210(15) 0.029(7) 0.086(8) 0.021(4)
C4 0.032(4) 0.036(4) 0.235(17) 0.007(7) 0.034(7) -0.007(4)
C5 0.032(4) 0.035(4) 0.232(17) 0.014(7) -0.010(6) 0.004(3)
C6 0.013(3) 0.021(3) 0.241(15) 0.045(6) -0.007(5) 0.000(2)
C7 0.061(6) 0.041(4) 0.108(8) 0.008(5) -0.014(5) -0.007(4)
C8 0.118(10) 0.053(5) 0.125(10) 0.012(6) -0.079(8) -0.024(6)
C9 0.185(14) 0.072(7) 0.106(9) -0.048(6) -0.104(10) 0.054(8)
C10 0.082(6) 0.050(4) 0.035(4) 0.007(3) 0.006(4) 0.026(4)
C11 0.066(5) 0.042(4) 0.036(3) 0.015(3) 0.016(3) 0.016(3)
C12 0.098(7) 0.078(6) 0.059(5) 0.043(5) 0.051(5) 0.046(6)
C13 0.069(6) 0.059(5) 0.117(9) 0.037(6) 0.057(6) 0.008(5)
C14 0.037(4) 0.053(5) 0.102(7) 0.027(4) 0.033(4) -0.003(3)
C15 0.024(3) 0.029(3) 0.066(4) 0.014(3) 0.016(3) -0.001(2)
C16 0.032(3) 0.028(3) 0.040(3) 0.008(2) 0.013(2) 0.006(2)
C17 0.025(3) 0.045(4) 0.100(7) -0.002(4) -0.020(4) -0.009(3)
C18 0.046(4) 0.056(4) 0.075(5) -0.010(4) -0.037(4) 0.004(3)
C19 0.094(7) 0.072(6) 0.056(5) -0.033(5) -0.041(5) 0.027(5)
C20 0.124(9) 0.080(6) 0.036(4) -0.002(4) -0.016(5) 0.049(6)
C21 0.127(10) 0.081(7) 0.052(5) 0.034(5) 0.051(6) 0.038(7)
C22 0.068(6) 0.074(6) 0.073(6) 0.033(5) 0.040(5) 0.034(5)
C23 0.105(9) 0.055(5) 0.097(8) 0.005(5) -0.035(7) -0.003(5)
C24 0.26(2) 0.081(8) 0.163(15) 0.063(9) -0.126(15) -0.076(11)
C25 0.051(4) 0.028(3) 0.028(3) 0.002(2) 0.002(3) 0.013(3)
S2 0.0535(15) 0.0571(16) 0.0475(14) 0.000 0.000 0.0195(13)
O11 0.081(6) 0.105(7) 0.033(4) 0.000 0.000 0.051(6)
O12 0.126(7) 0.078(5) 0.119(6) -0.033(5) -0.075(6) 0.037(5)
C26 0.072(8) 0.058(6) 0.032(5) 0.000 0.000 0.008(6)
F4 0.128(5) 0.088(4) 0.073(4) -0.018(3) -0.043(4) 0.004(4)
F5 0.107(7) 0.064(5) 0.071(5) 0.000 0.000 0.038(4)

loop_
_atom_type_symbol
_atom_type_description
_atom_type_scat_dispersion_real
_atom_type_scat_dispersion_imag
_atom_type_scat_source
C C 0.0033 0.0016 'International Tables Vol C Tables 4.2.6.8 and 6.1.1.4'
H H 0.0000 0.0000 'International Tables Vol C Tables 4.2.6.8 and 6.1.1.4'
N N 0.0061 0.0033 'International Tables Vol C Tables 4.2.6.8 and 6.1.1.4'
O O 0.0106 0.0060 'International Tables Vol C Tables 4.2.6.8 and 6.1.1.4'
F F 0.0171 0.0103 'International Tables Vol C Tables 4.2.6.8 and 6.1.1.4'
S S 0.1246 0.1234 'International Tables Vol C Tables 4.2.6.8 and 6.1.1.4'
Fe Fe 0.3463 0.8444 'International Tables Vol C Tables 4.2.6.8 and 6.1.1.4'
Ba Ba -0.3244 2.2819 'International Tables Vol C Tables 4.2.6.8 and 6.1.1.4'

loop_
_geom_angle_atom_site_label_1
_geom_angle_atom_site_label_2
_geom_angle_atom_site_label_3
_geom_angle
_geom_angle_site_symmetry_1
_geom_angle_site_symmetry_3
O1 Ba1 O8 86.40(17) . .
O1 Ba1 O4 159.58(15) . .
O8 Ba1 O4 108.83(18) . .
O1 Ba1 O2 58.35(13) . .
O8 Ba1 O2 68.01(12) . .
O4 Ba1 O2 113.89(14) . .
O1 Ba1 O5 112.2(2) . .
O8 Ba1 O5 145.92(15) . .
O4 Ba1 O5 62.3(2) . .
O2 Ba1 O5 146.00(14) . .
O1 Ba1 O3 112.27(13) . .
O8 Ba1 O3 81.20(15) . .
O4 Ba1 O3 59.00(15) . .
O2 Ba1 O3 55.27(12) . .
O5 Ba1 O3 114.39(18) . .
O1 Ba1 O10 130.49(13) . 5_666
O8 Ba1 O10 69.05(13) . 5_666
O4 Ba1 O10 69.16(13) . 5_666
O2 Ba1 O10 135.14(11) . 5_666
O5 Ba1 O10 77.37(14) . 5_666
O3 Ba1 O10 105.74(12) . 5_666
O1 Ba1 O6 54.08(17) . .
O8 Ba1 O6 125.3(2) . .
O4 Ba1 O6 120.4(2) . .
O2 Ba1 O6 108.21(13) . .
O5 Ba1 O6 59.1(2) . .
O3 Ba1 O6 143.97(13) . .
O10 Ba1 O6 106.66(12) 5_666 .
O1 Ba1 O9 86.42(12) . 5_666
O8 Ba1 O9 80.00(14) . 5_666
O4 Ba1 O9 109.10(13) . 5_666
O2 Ba1 O9 132.50(12) . 5_666
O5 Ba1 O9 73.32(15) . 5_666
O3 Ba1 O9 152.47(12) . 5_666
O10 Ba1 O9 48.40(11) 5_666 5_666
O6 Ba1 O9 63.35(13) . 5_666
O1 Ba1 N3 81.5(2) . .
O8 Ba1 N3 147.79(19) . .
O4 Ba1 N3 78.4(2) . .
O2 Ba1 N3 80.28(19) . .
O5 Ba1 N3 65.8(2) . .
O3 Ba1 N3 76.06(18) . .
O10 Ba1 N3 139.2(2) 5_666 .
O6 Ba1 N3 69.21(19) . .
O9 Ba1 N3 128.48(17) 5_666 .
O1 Ba1 S1 107.99(10) . 5_666
O8 Ba1 S1 70.97(10) . 5_666
O4 Ba1 S1 90.21(10) . 5_666
O2 Ba1 S1 137.23(8) . 5_666
O5 Ba1 S1 76.05(11) . 5_666
O3 Ba1 S1 128.78(9) . 5_666
O10 Ba1 S1 24.19(9) 5_666 5_666
O6 Ba1 S1 85.93(9) . 5_666
O9 Ba1 S1 24.38(8) 5_666 5_666
N3 Ba1 S1 141.22(16) . 5_666
O1 Ba1 Fe1 29.06(10) . .
O8 Ba1 Fe1 75.50(11) . .
O4 Ba1 Fe1 140.34(11) . .
O2 Ba1 Fe1 29.29(8) . .
O5 Ba1 Fe1 133.70(15) . .
O3 Ba1 Fe1 83.85(9) . .
O10 Ba1 Fe1 141.00(9) 5_666 .
O6 Ba1 Fe1 80.88(12) . .
O9 Ba1 Fe1 110.44(8) 5_666 .
N3 Ba1 Fe1 79.62(19) . .
S1 Ba1 Fe1 126.58(3) 5_666 .
O7 Fe1 O2 115.1(2) . .
O7 Fe1 O1 107.74(19) . .
O2 Fe1 O1 86.78(17) . .
O7 Fe1 N2 102.81(18) . .
O2 Fe1 N2 86.9(2) . .
O1 Fe1 N2 148.6(2) . .
O7 Fe1 N1 106.9(3) . .
O2 Fe1 N1 137.5(2) . .
O1 Fe1 N1 86.1(3) . .
N2 Fe1 N1 78.1(3) . .
O7 Fe1 Ba1 120.01(7) . .
O2 Fe1 Ba1 44.73(11) . .
O1 Fe1 Ba1 42.05(13) . .
N2 Fe1 Ba1 124.35(19) . .
N1 Fe1 Ba1 116.5(2) . .
O8 S1 O10 116.2(3) . .
O8 S1 O9 115.1(3) . .
O10 S1 O9 112.3(2) . .
O8 S1 C25 102.8(3) . .
O10 S1 C25 104.1(3) . .
O9 S1 C25 104.5(3) . .
O8 S1 Ba1 133.79(19) . 5_666
O10 S1 Ba1 55.94(17) . 5_666
O9 S1 Ba1 56.99(17) . 5_666
C25 S1 Ba1 123.39(19) . 5_666
C1 O1 Fe1 126.5(4) . .
C1 O1 Ba1 123.5(4) . .
Fe1 O1 Ba1 108.89(17) . .
C16 O2 Fe1 130.1(4) . .
C16 O2 Ba1 122.5(3) . .
Fe1 O2 Ba1 105.98(15) . .
C15 O3 C17 119.2(5) . .
C15 O3 Ba1 120.3(3) . .
C17 O3 Ba1 118.4(4) . .
C18 O4 C19 114.4(6) . .
C18 O4 Ba1 113.6(4) . .
C19 O4 Ba1 112.9(5) . .
C20 O5 C21 116.5(7) . .
C20 O5 Ba1 116.5(5) . .
C21 O5 Ba1 117.1(6) . .
C2 O6 C22 117.0(7) . .
C2 O6 Ba1 113.4(4) . .
C22 O6 Ba1 115.4(6) . .
Fe1 O7 Fe1 151.5(5) 4_556 .
S1 O8 Ba1 152.6(3) . .
S1 O9 Ba1 98.6(2) . 5_666
S1 O10 Ba1 99.9(2) . 5_666
C7 N1 C8 114.3(9) . .
C7 N1 Fe1 129.9(9) . .
C8 N1 Fe1 115.8(7) . .
C10 N2 C9 126.7(9) . .
C10 N2 Fe1 127.6(6) . .
C9 N2 Fe1 105.6(8) . .
C23 N3 Ba1 165.7(9) . .
O1 C1 C2 115.4(5) . .
O1 C1 C6 124.6(5) . .
C2 C1 C6 120.0 . .
C3 C2 C1 120.0 . .
C3 C2 O6 124.8(4) . .
C1 C2 O6 115.2(4) . .
C2 C3 C4 120.0 . .
C5 C4 C3 120.0 . .
C6 C5 C4 120.0 . .
C5 C6 C1 120.0 . .
C5 C6 C7 116.3(5) . .
C1 C6 C7 123.7(5) . .
N1 C7 C6 121.3(9) . .
C9 C8 N1 107.8(8) . .
C8 C9 N2 112.2(8) . .
N2 C10 C11 124.5(7) . .
C10 C11 C16 123.9(7) . .
C10 C11 C12 118.2(8) . .
C16 C11 C12 117.7(8) . .
C13 C12 C11 121.1(8) . .
C14 C13 C12 119.5(8) . .
C13 C14 C15 122.0(10) . .
O3 C15 C14 124.2(7) . .
O3 C15 C16 115.1(5) . .
C14 C15 C16 120.6(8) . .
O2 C16 C11 124.2(6) . .
O2 C16 C15 116.9(5) . .
C11 C16 C15 118.9(6) . .
O3 C17 C18 108.9(6) . .
O4 C18 C17 108.0(6) . .
O4 C19 C20 113.3(7) . .
O5 C20 C19 108.7(6) . .
C22 C21 O5 114.5(7) . .
O6 C22 C21 108.7(7) . .
N3 C23 C24 175.6(14) . .
F3 C25 F1 108.8(6) . .
F3 C25 F2 108.3(5) . .
F1 C25 F2 107.1(5) . .
F3 C25 S1 111.7(4) . .
F1 C25 S1 110.0(4) . .
F2 C25 S1 110.8(4) . .
O12 S2 O12 118.8(9) 6_557 .
O12 S2 O11 112.1(4) 6_557 .
O12 S2 O11 112.1(4) . .
O12 S2 C26 104.4(4) 6_557 .
O12 S2 C26 104.4(4) . .
O11 S2 C26 103.1(6) . .
F4 C26 F4 110.9(12) . 6_557
F4 C26 F5 106.8(7) . .
F4 C26 F5 106.8(7) 6_557 .
F4 C26 S2 111.5(6) . .
F4 C26 S2 111.5(6) 6_557 .
F5 C26 S2 109.2(9) . .
O14 S3 O14 106.3(16) . 6_556
O14 S3 O13 124.3(9) . .
O14 S3 O13 124.3(9) 6_556 .
O14 S3 C27 99.0(10) . .
O14 S3 C27 99.0(10) 6_556 .
O13 S3 C27 94.9(12) . .
F6 C27 F6 109(2) . 6_556
F6 C27 F7 110.4(14) . .
F6 C27 F7 110.4(14) 6_556 .
F6 C27 S3 106.0(12) . .
F6 C27 S3 106.0(12) 6_556 .
F7 C27 S3 114.8(19) . .

loop_
_geom_bond_atom_site_label_1
_geom_bond_atom_site_label_2
_geom_bond_distance
_geom_bond_site_symmetry_2
Ba1 O1 2.676(5) .
Ba1 O8 2.720(4) .
Ba1 O4 2.756(5) .
Ba1 O2 2.767(4) .
Ba1 O5 2.775(5) .
Ba1 O3 2.831(4) .
Ba1 O10 2.918(4) 5_666
Ba1 O6 2.927(5) .
Ba1 O9 2.943(4) 5_666
Ba1 N3 2.951(7) .
Ba1 S1 3.4700(13) 5_666
Ba1 Fe1 3.7801(10) .
Fe1 O7 1.769(2) .
Fe1 O2 1.924(4) .
Fe1 O1 1.941(5) .
Fe1 N2 2.104(8) .
Fe1 N1 2.116(7) .
S1 O8 1.431(4) .
S1 O10 1.443(5) .
S1 O9 1.449(4) .
S1 C25 1.830(6) .
S1 Ba1 3.4699(13) 5_666
F1 C25 1.329(7) .
F2 C25 1.330(8) .
F3 C25 1.316(7) .
O1 C1 1.335(5) .
O2 C16 1.338(7) .
O3 C15 1.368(8) .
O3 C17 1.454(8) .
O4 C18 1.427(9) .
O4 C19 1.455(10) .
O5 C20 1.418(13) .
O5 C21 1.499(12) .
O6 C2 1.393(9) .
O6 C22 1.404(11) .
O7 Fe1 1.769(2) 4_556
O9 Ba1 2.943(4) 5_666
O10 Ba1 2.918(4) 5_666
N1 C7 1.196(12) .
N1 C8 1.459(15) .
N2 C10 1.271(11) .
N2 C9 1.521(13) .
N3 C23 1.161(13) .
C1 C2 1.3900 .
C1 C6 1.3900 .
C2 C3 1.3900 .
C3 C4 1.3900 .
C4 C5 1.3900 .
C5 C6 1.3900 .
C6 C7 1.501(13) .
C8 C9 1.422(19) .
C10 C11 1.401(12) .
C11 C16 1.404(9) .
C11 C12 1.453(12) .
C12 C13 1.374(17) .
C13 C14 1.356(16) .
C14 C15 1.378(8) .
C15 C16 1.411(9) .
C17 C18 1.496(12) .
C19 C20 1.505(16) .
C21 C22 1.423(16) .
C23 C24 1.374(16) .
S2 O12 1.433(7) 6_557
S2 O12 1.433(7) .
S2 O11 1.462(9) .
S2 C26 1.810(12) .
C26 F4 1.306(9) .
C26 F4 1.306(9) 6_557
C26 F5 1.350(13) .
S3 O14 1.472(13) .
S3 O14 1.472(13) 6_556
S3 O13 1.554(16) .
S3 C27 1.84(2) .
C27 F6 1.324(15) .
C27 F6 1.324(15) 6_556
C27 F7 1.33(2) .
